data_4081606
loop_
_publ_author_name
'Chacko, Aneesh'
'Idem, Ubong R.'
'Bains, Chatin H.'
'Mihichuk, Lynn M.'
'East, Allan L. L.'

_publ_section_title
;
 Bite Angle Effects of \k2P-dppm vs \k2P-dppe in Seven-Coordinate
 Complexes: A DFT Case Study
;
_journal_issue 19
_journal_name_full Organometallics
_journal_page_first 5374
_journal_paper_doi 10.1021/om400667t
_journal_volume 32
_journal_year 2013
_chemical_formula_moiety 'C33 H30 I2 O P2 W, C H2 Cl2'
_chemical_formula_sum 'C34 H32 Cl2 I2 O P2 W'
_chemical_formula_weight 1027.08
_chemical_name_systematic
; 
 ? 
;
_space_group_IT_number 19
_symmetry_cell_setting orthorhombic
_symmetry_space_group_name_Hall 'P 2ac 2ab'
_symmetry_space_group_name_H-M 'P 21 21 21'
_atom_sites_solution_hydrogens geom
_atom_sites_solution_primary direct
_atom_sites_solution_secondary difmap
_audit_creation_method SHELXL-97
_cell_angle_alpha 90.00
_cell_angle_beta 90.00
_cell_angle_gamma 90.00
_cell_formula_units_Z 4
_cell_length_a 11.7642(2)
_cell_length_b 14.7736(2)
_cell_length_c 19.4188(3)
_cell_measurement_reflns_used 20914
_cell_measurement_temperature 173(2)
_cell_measurement_theta_max 32.032
_cell_measurement_theta_min 0.998
_cell_volume 3374.98(9)
_computing_cell_refinement 'HKL Scalepack (Otwinowski & Minor 1997)'
_computing_data_collection 'Collect (Nonius BV, 1998)'
_computing_data_reduction 'HKL Denzo and Scalepack (Otwinowski & Minor 1997)'
_computing_molecular_graphics 'Ortep-3 for Windows (Farrugia, 1997)'
_computing_publication_material 'PLATON (Spek, 2003)'
_computing_structure_refinement 'SHELXL-97 (Sheldrick, 1997)'
_computing_structure_solution 'SIR97 (Altomare et al., 1999)'
_diffrn_ambient_temperature 173(2)
_diffrn_detector_area_resol_mean 9
_diffrn_measured_fraction_theta_full 0.999
_diffrn_measured_fraction_theta_max 0.999
_diffrn_measurement_device 'Nonius KappaCCD'
_diffrn_measurement_method '\f scans and \w scans with \k offsets'
_diffrn_radiation_monochromator 'horizonally mounted graphite crystal'
_diffrn_radiation_source 'fine-focus sealed tube'
_diffrn_radiation_type MoK\a
_diffrn_radiation_wavelength 0.71073
_diffrn_reflns_av_R_equivalents 0.0920
_diffrn_reflns_av_sigmaI/netI 0.0722
_diffrn_reflns_limit_h_max 17
_diffrn_reflns_limit_h_min -17
_diffrn_reflns_limit_k_max 22
_diffrn_reflns_limit_k_min -20
_diffrn_reflns_limit_l_max 28
_diffrn_reflns_limit_l_min -28
_diffrn_reflns_number 41614
_diffrn_reflns_theta_full 32.03
_diffrn_reflns_theta_max 32.03
_diffrn_reflns_theta_min 2.72
_diffrn_standards_decay_% 0
_diffrn_standards_interval_count 0
_diffrn_standards_interval_time 0
_diffrn_standards_number 0
_exptl_absorpt_coefficient_mu 5.532
_exptl_absorpt_correction_type none
_exptl_crystal_colour orange
_exptl_crystal_density_diffrn 2.021
_exptl_crystal_density_method 'not measured'
_exptl_crystal_description pyramid
_exptl_crystal_F_000 1952
_exptl_crystal_size_max 0.15
_exptl_crystal_size_mid 0.15
_exptl_crystal_size_min 0.13
_refine_diff_density_max 1.028
_refine_diff_density_min -1.522
_refine_diff_density_rms 0.197
_refine_ls_abs_structure_details 'Flack H D (1983), Acta Cryst. A39, 876-881'
_refine_ls_abs_structure_Flack 0.002(5)
_refine_ls_extinction_method none
_refine_ls_goodness_of_fit_ref 1.070
_refine_ls_hydrogen_treatment constr
_refine_ls_matrix_type full
_refine_ls_number_parameters 379
_refine_ls_number_reflns 11742
_refine_ls_number_restraints 0
_refine_ls_restrained_S_all 1.070
_refine_ls_R_factor_all 0.0650
_refine_ls_R_factor_gt 0.0408
_refine_ls_shift/su_max 0.001
_refine_ls_shift/su_mean 0.000
_refine_ls_structure_factor_coef Fsqd
_refine_ls_weighting_details 'calc w=1/[\s^2^(Fo^2^)+(0.0146P)^2^+4.4633P] where P=(Fo^2^+2Fc^2^)/3'
_refine_ls_weighting_scheme calc
_refine_ls_wR_factor_gt 0.0634
_refine_ls_wR_factor_ref 0.0707
_reflns_number_gt 9365
_reflns_number_total 11742
_reflns_threshold_expression >2\s(I)
_cod_data_source_file om400667t_si_002.cif
_cod_data_source_block 254
_cod_database_code 4081606

loop_
_symmetry_equiv_pos_as_xyz
'x, y, z'
'-x+1/2, -y, z+1/2'
'x+1/2, -y+1/2, -z'
'-x, y+1/2, -z+1/2'

loop_
_atom_site_label
_atom_site_type_symbol
_atom_site_fract_x
_atom_site_fract_y
_atom_site_fract_z
_atom_site_U_iso_or_equiv
_atom_site_adp_type
_atom_site_occupancy
_atom_site_symmetry_multiplicity
_atom_site_calc_flag
_atom_site_refinement_flags
Cl1 Cl 0.3721(3) 0.51966(16) 0.09916(12) 0.0815(7) Uani 1 1 d .
Cl2 Cl 0.5666(2) 0.40581(19) 0.06213(15) 0.0859(8) Uani 1 1 d .
I1 I -0.02786(3) 0.38905(2) 0.373996(19) 0.02673(8) Uani 1 1 d .
I2 I -0.06308(3) 0.13985(3) 0.29983(2) 0.03009(9) Uani 1 1 d .
O1 O 0.2791(4) 0.0721(3) 0.3244(2) 0.0330(10) Uani 1 1 d .
P1 P 0.13672(12) 0.27817(9) 0.23024(7) 0.0193(3) Uani 1 1 d .
P2 P 0.26837(11) 0.35931(10) 0.32779(7) 0.0182(3) Uani 1 1 d .
W1 W 0.124082(17) 0.235565(14) 0.359547(10) 0.01750(4) Uani 1 1 d .
C1 C 0.1785(5) 0.2855(4) 0.4658(3) 0.0265(13) Uani 1 1 d .
H1 H 0.2074 0.3485 0.4728 0.032 Uiso 1 1 calc R
C2 C 0.2517(5) 0.2149(4) 0.4500(3) 0.0244(12) Uani 1 1 d .
H2 H 0.3355 0.2240 0.4444 0.029 Uiso 1 1 calc R
C3 C 0.2017(5) 0.1305(4) 0.4854(3) 0.0272(12) Uani 1 1 d .
H3 H 0.2528 0.0770 0.4913 0.033 Uiso 1 1 calc R
C4 C 0.0929(5) 0.1174(4) 0.4418(3) 0.0265(12) Uani 1 1 d .
H4 H 0.0632 0.0563 0.4287 0.032 Uiso 1 1 calc R
C5 C 0.0219(5) 0.1903(4) 0.4573(3) 0.0252(12) Uani 1 1 d .
H5 H -0.0629 0.1847 0.4572 0.030 Uiso 1 1 calc R
C6 C 0.0854(5) 0.2464(4) 0.5112(3) 0.0270(12) Uani 1 1 d .
H6 H 0.0394 0.2903 0.5389 0.032 Uiso 1 1 calc R
C7 C 0.1512(5) 0.1735(4) 0.5513(3) 0.0309(14) Uani 1 1 d .
H7A H 0.1010 0.1318 0.5770 0.037 Uiso 1 1 calc R
H7B H 0.2099 0.1991 0.5822 0.037 Uiso 1 1 calc R
C8 C 0.2204(5) 0.1335(4) 0.3368(3) 0.0223(11) Uani 1 1 d .
C9 C 0.2073(5) 0.3873(3) 0.2433(3) 0.0215(11) Uani 1 1 d .
H9A H 0.1528 0.4384 0.2456 0.026 Uiso 1 1 calc R
H9B H 0.2661 0.3997 0.2081 0.026 Uiso 1 1 calc R
C10 C 0.2357(4) 0.2060(4) 0.1840(3) 0.0222(11) Uani 1 1 d .
C11 C 0.2061(5) 0.1159(4) 0.1727(3) 0.0276(12) Uani 1 1 d .
H11 H 0.1343 0.0947 0.1882 0.033 Uiso 1 1 calc R
C12 C 0.2783(5) 0.0571(4) 0.1398(3) 0.0317(13) Uani 1 1 d .
H12 H 0.2560 -0.0037 0.1314 0.038 Uiso 1 1 calc R
C13 C 0.3845(6) 0.0881(4) 0.1188(3) 0.0330(13) Uani 1 1 d .
H13 H 0.4359 0.0476 0.0969 0.040 Uiso 1 1 calc R
C14 C 0.4157(5) 0.1765(4) 0.1293(3) 0.0314(13) Uani 1 1 d .
H14 H 0.4888 0.1966 0.1151 0.038 Uiso 1 1 calc R
C15 C 0.3414(4) 0.2366(4) 0.1605(3) 0.0260(11) Uani 1 1 d .
H15 H 0.3621 0.2984 0.1658 0.031 Uiso 1 1 calc R
C16 C 0.0261(5) 0.3009(4) 0.1663(3) 0.0222(11) Uani 1 1 d .
C17 C 0.0319(5) 0.2635(4) 0.1006(3) 0.0261(11) Uani 1 1 d .
H17 H 0.0914 0.2223 0.0898 0.031 Uiso 1 1 calc R
C18 C -0.0468(5) 0.2851(4) 0.0510(3) 0.0318(14) Uani 1 1 d .
H18 H -0.0423 0.2579 0.0067 0.038 Uiso 1 1 calc R
C19 C -0.1333(5) 0.3467(4) 0.0654(3) 0.0291(12) Uani 1 1 d .
H19 H -0.1861 0.3638 0.0307 0.035 Uiso 1 1 calc R
C20 C -0.1409(5) 0.3826(4) 0.1310(3) 0.0311(13) Uani 1 1 d .
H20 H -0.2007 0.4234 0.1418 0.037 Uiso 1 1 calc R
C21 C -0.0630(5) 0.3599(4) 0.1809(3) 0.0306(13) Uani 1 1 d .
H21 H -0.0699 0.3848 0.2258 0.037 Uiso 1 1 calc R
C22 C 0.2826(5) 0.4643(3) 0.3759(3) 0.0219(11) Uani 1 1 d .
C23 C 0.3458(4) 0.4655(4) 0.4368(3) 0.0222(11) Uani 1 1 d .
H23 H 0.3822 0.4116 0.4519 0.027 Uiso 1 1 calc R
C24 C 0.3562(5) 0.5431(4) 0.4753(3) 0.0313(14) Uani 1 1 d .
H24 H 0.3971 0.5425 0.5175 0.038 Uiso 1 1 calc R
C25 C 0.3062(5) 0.6226(4) 0.4517(3) 0.0334(14) Uani 1 1 d .
H25 H 0.3142 0.6768 0.4776 0.040 Uiso 1 1 calc R
C26 C 0.2454(5) 0.6234(4) 0.3915(3) 0.0340(14) Uani 1 1 d .
H26 H 0.2120 0.6781 0.3757 0.041 Uiso 1 1 calc R
C27 C 0.2327(5) 0.5446(3) 0.3537(3) 0.0284(12) Uani 1 1 d .
H27 H 0.1896 0.5454 0.3123 0.034 Uiso 1 1 calc R
C28 C 0.4163(4) 0.3335(3) 0.3074(3) 0.0179(10) Uani 1 1 d .
C29 C 0.4630(4) 0.2475(4) 0.3138(3) 0.0253(12) Uani 1 1 d .
H29 H 0.4189 0.1997 0.3326 0.030 Uiso 1 1 calc R
C30 C 0.5754(5) 0.2310(4) 0.2924(3) 0.0301(12) Uani 1 1 d .
H30 H 0.6069 0.1721 0.2972 0.036 Uiso 1 1 calc R
C31 C 0.6397(5) 0.2993(4) 0.2649(3) 0.0345(14) Uani 1 1 d .
H31 H 0.7151 0.2876 0.2497 0.041 Uiso 1 1 calc R
C32 C 0.5947(5) 0.3852(4) 0.2593(3) 0.0300(13) Uani 1 1 d .
H32 H 0.6398 0.4329 0.2410 0.036 Uiso 1 1 calc R
C33 C 0.4841(5) 0.4025(4) 0.2802(3) 0.0253(12) Uani 1 1 d .
H33 H 0.4541 0.4619 0.2760 0.030 Uiso 1 1 calc R
C40 C 0.4486(9) 0.4649(7) 0.0337(4) 0.080(3) Uani 1 1 d .
H40A H 0.3971 0.4223 0.0098 0.096 Uiso 1 1 calc R
H40B H 0.4735 0.5107 -0.0003 0.096 Uiso 1 1 calc R

loop_
_atom_site_aniso_label
_atom_site_aniso_U_11
_atom_site_aniso_U_22
_atom_site_aniso_U_33
_atom_site_aniso_U_23
_atom_site_aniso_U_13
_atom_site_aniso_U_12
Cl1 0.128(2) 0.0633(13) 0.0530(13) 0.0030(10) 0.0128(16) -0.0048(16)
Cl2 0.0647(15) 0.0917(18) 0.101(2) -0.0025(16) -0.0346(15) -0.0046(14)
I1 0.02340(17) 0.02869(18) 0.0281(2) -0.00180(15) 0.00253(14) 0.00769(15)
I2 0.02585(19) 0.0324(2) 0.0321(2) -0.00198(16) -0.00355(16) -0.00909(16)
O1 0.038(2) 0.022(2) 0.039(3) 0.0000(18) 0.008(2) 0.0078(19)
P1 0.0189(6) 0.0211(7) 0.0178(6) -0.0014(5) -0.0002(5) 0.0013(6)
P2 0.0162(6) 0.0197(7) 0.0186(6) 0.0022(5) 0.0000(5) 0.0001(6)
W1 0.01579(8) 0.01841(9) 0.01832(8) -0.00017(8) 0.00168(8) -0.00040(8)
C1 0.024(3) 0.034(3) 0.022(3) -0.006(2) 0.005(2) -0.005(2)
C2 0.021(3) 0.025(3) 0.027(3) 0.004(2) 0.000(2) -0.002(2)
C3 0.025(3) 0.031(3) 0.026(3) 0.007(2) 0.002(2) 0.001(3)
C4 0.027(3) 0.027(3) 0.025(3) 0.006(2) 0.006(2) -0.002(2)
C5 0.021(3) 0.027(3) 0.028(3) 0.003(2) 0.004(2) -0.004(2)
C6 0.029(3) 0.033(3) 0.019(2) -0.003(2) 0.005(2) 0.001(2)
C7 0.026(3) 0.044(4) 0.023(3) 0.003(3) 0.004(2) 0.003(3)
C8 0.025(3) 0.021(3) 0.021(3) 0.000(2) 0.003(2) 0.000(2)
C9 0.024(3) 0.018(3) 0.023(3) 0.001(2) -0.002(2) 0.001(2)
C10 0.019(3) 0.029(3) 0.019(3) 0.000(2) -0.003(2) 0.004(2)
C11 0.027(3) 0.030(3) 0.026(3) -0.003(2) 0.002(2) 0.002(3)
C12 0.031(3) 0.025(3) 0.039(3) -0.011(3) 0.010(3) -0.002(2)
C13 0.036(3) 0.039(3) 0.024(3) -0.001(2) 0.007(3) 0.013(3)
C14 0.029(3) 0.042(3) 0.023(3) 0.002(3) 0.008(2) -0.002(3)
C15 0.025(3) 0.033(3) 0.020(2) 0.001(2) -0.0008(19) -0.001(3)
C16 0.019(2) 0.024(3) 0.023(3) 0.003(2) 0.000(2) -0.001(2)
C17 0.025(3) 0.033(3) 0.020(2) -0.004(2) -0.004(2) 0.006(3)
C18 0.034(3) 0.039(4) 0.022(3) 0.003(2) -0.002(2) -0.002(3)
C19 0.029(3) 0.028(3) 0.030(3) 0.011(2) -0.006(3) 0.004(3)
C20 0.028(3) 0.023(3) 0.042(4) 0.000(3) -0.005(3) 0.007(2)
C21 0.029(3) 0.039(3) 0.024(3) -0.005(3) -0.006(2) 0.006(3)
C22 0.024(3) 0.018(2) 0.023(3) -0.007(2) 0.001(2) -0.006(2)
C23 0.018(3) 0.021(3) 0.027(3) 0.000(2) -0.002(2) -0.002(2)
C24 0.020(3) 0.045(4) 0.029(3) -0.012(3) -0.004(2) -0.003(3)
C25 0.029(3) 0.029(3) 0.042(4) -0.013(3) 0.002(3) -0.002(3)
C26 0.041(4) 0.022(3) 0.039(4) -0.004(3) 0.000(3) 0.006(3)
C27 0.034(3) 0.017(3) 0.034(3) -0.004(2) -0.006(3) 0.001(2)
C28 0.013(2) 0.025(3) 0.016(2) 0.002(2) 0.0015(19) -0.003(2)
C29 0.022(3) 0.028(3) 0.026(3) 0.004(2) 0.003(2) -0.001(2)
C30 0.025(3) 0.032(3) 0.034(3) 0.003(3) 0.001(2) 0.006(3)
C31 0.020(3) 0.049(4) 0.034(3) -0.002(3) 0.005(3) 0.001(3)
C32 0.027(3) 0.036(3) 0.027(3) 0.003(3) 0.006(2) -0.007(3)
C33 0.027(3) 0.026(3) 0.023(3) 0.001(2) 0.002(2) 0.000(2)
C40 0.080(7) 0.115(8) 0.046(5) 0.009(5) -0.004(5) 0.014(6)

loop_
_atom_type_symbol
_atom_type_description
_atom_type_scat_dispersion_real
_atom_type_scat_dispersion_imag
_atom_type_scat_source
C C 0.0033 0.0016 'International Tables Vol C Tables 4.2.6.8 and 6.1.1.4'
H H 0.0000 0.0000 'International Tables Vol C Tables 4.2.6.8 and 6.1.1.4'
Cl Cl 0.1484 0.1585 'International Tables Vol C Tables 4.2.6.8 and 6.1.1.4'
I I -0.4742 1.8119 'International Tables Vol C Tables 4.2.6.8 and 6.1.1.4'
P P 0.1023 0.0942 'International Tables Vol C Tables 4.2.6.8 and 6.1.1.4'
O O 0.0106 0.0060 'International Tables Vol C Tables 4.2.6.8 and 6.1.1.4'
W W -0.8490 6.8722 'International Tables Vol C Tables 4.2.6.8 and 6.1.1.4'

loop_
_geom_angle_atom_site_label_1
_geom_angle_atom_site_label_2
_geom_angle_atom_site_label_3
_geom_angle
C10 P1 C16 103.2(2)
C10 P1 C9 107.1(3)
C16 P1 C9 104.8(2)
C10 P1 W1 111.89(18)
C16 P1 W1 131.39(18)
C9 P1 W1 96.06(17)
C22 P2 C28 101.6(2)
C22 P2 C9 107.6(2)
C28 P2 C9 103.1(2)
C22 P2 W1 123.00(18)
C28 P2 W1 122.24(17)
C9 P2 W1 96.67(17)
C8 W1 C1 107.1(2)
C8 W1 C2 72.1(2)
C1 W1 C2 34.97(19)
C8 W1 C5 105.2(2)
C1 W1 C5 60.28(19)
C2 W1 C5 71.5(2)
C8 W1 C4 71.0(2)
C1 W1 C4 71.1(2)
C2 W1 C4 60.04(19)
C5 W1 C4 34.24(18)
C8 W1 P2 96.48(16)
C1 W1 P2 78.57(14)
C2 W1 P2 81.28(13)
C5 W1 P2 137.40(14)
C4 W1 P2 141.25(14)
C8 W1 P1 86.27(15)
C1 W1 P1 141.33(15)
C2 W1 P1 136.43(14)
C5 W1 P1 151.97(15)
C4 W1 P1 146.28(14)
P2 W1 P1 63.71(4)
C8 W1 I2 88.45(16)
C1 W1 I2 137.86(14)
C2 W1 I2 137.41(13)
C5 W1 I2 78.02(14)
C4 W1 I2 78.01(14)
P2 W1 I2 139.67(3)
P1 W1 I2 76.80(3)
C8 W1 I1 172.28(15)
C1 W1 I1 80.38(15)
C2 W1 I1 115.24(13)
C5 W1 I1 80.14(14)
C4 W1 I1 114.27(13)
P2 W1 I1 82.77(3)
P1 W1 I1 86.52(3)
I2 W1 I1 87.212(12)
C2 C1 C6 106.9(5)
C2 C1 W1 74.4(3)
C6 C1 W1 101.5(3)
C2 C1 H1 121.3
C6 C1 H1 121.3
W1 C1 H1 121.3
C1 C2 C3 105.8(5)
C1 C2 W1 70.6(3)
C3 C2 W1 101.3(3)
C1 C2 H2 122.3
C3 C2 H2 122.3
W1 C2 H2 122.3
C2 C3 C4 100.0(4)
C2 C3 C7 100.5(5)
C4 C3 C7 100.7(4)
C2 C3 H3 117.5
C4 C3 H3 117.5
C7 C3 H3 117.5
C5 C4 C3 106.3(5)
C5 C4 W1 70.9(3)
C3 C4 W1 98.4(3)
C5 C4 H4 122.8
C3 C4 H4 122.8
W1 C4 H4 122.8
C4 C5 C6 105.9(5)
C4 C5 W1 74.8(3)
C6 C5 W1 98.6(3)
C4 C5 H5 122.2
C6 C5 H5 122.2
W1 C5 H5 122.2
C1 C6 C5 99.2(4)
C1 C6 C7 101.3(4)
C5 C6 C7 102.2(5)
C1 C6 H6 117.1
C5 C6 H6 117.1
C7 C6 H6 117.1
C6 C7 C3 93.6(4)
C6 C7 H7A 113.0
C3 C7 H7A 113.0
C6 C7 H7B 113.0
C3 C7 H7B 113.0
H7A C7 H7B 110.4
O1 C8 W1 178.8(5)
P1 C9 P2 95.9(2)
P1 C9 H9A 112.6
P2 C9 H9A 112.6
P1 C9 H9B 112.6
P2 C9 H9B 112.6
H9A C9 H9B 110.1
C11 C10 C15 118.6(5)
C11 C10 P1 118.6(4)
C15 C10 P1 122.8(4)
C12 C11 C10 121.6(5)
C12 C11 H11 119.2
C10 C11 H11 119.2
C11 C12 C13 118.9(5)
C11 C12 H12 120.5
C13 C12 H12 120.5
C14 C13 C12 120.6(6)
C14 C13 H13 119.7
C12 C13 H13 119.7
C13 C14 C15 120.5(6)
C13 C14 H14 119.8
C15 C14 H14 119.8
C14 C15 C10 119.7(6)
C14 C15 H15 120.1
C10 C15 H15 120.1
C17 C16 C21 118.1(5)
C17 C16 P1 121.0(4)
C21 C16 P1 120.8(4)
C18 C17 C16 121.2(5)
C18 C17 H17 119.4
C16 C17 H17 119.4
C17 C18 C19 120.2(5)
C17 C18 H18 119.9
C19 C18 H18 119.9
C20 C19 C18 118.8(5)
C20 C19 H19 120.6
C18 C19 H19 120.6
C21 C20 C19 120.8(5)
C21 C20 H20 119.6
C19 C20 H20 119.6
C20 C21 C16 120.8(5)
C20 C21 H21 119.6
C16 C21 H21 119.6
C27 C22 C23 118.5(5)
C27 C22 P2 121.9(4)
C23 C22 P2 119.6(4)
C24 C23 C22 121.2(5)
C24 C23 H23 119.4
C22 C23 H23 119.4
C23 C24 C25 119.2(5)
C23 C24 H24 120.4
C25 C24 H24 120.4
C26 C25 C24 120.6(6)
C26 C25 H25 119.7
C24 C25 H25 119.7
C25 C26 C27 120.2(6)
C25 C26 H26 119.9
C27 C26 H26 119.9
C26 C27 C22 120.4(6)
C26 C27 H27 119.8
C22 C27 H27 119.8
C29 C28 C33 118.3(5)
C29 C28 P2 123.3(4)
C33 C28 P2 118.3(4)
C28 C29 C30 120.3(5)
C28 C29 H29 119.9
C30 C29 H29 119.9
C31 C30 C29 120.4(6)
C31 C30 H30 119.8
C29 C30 H30 119.8
C30 C31 C32 119.8(5)
C30 C31 H31 120.1
C32 C31 H31 120.1
C31 C32 C33 120.4(6)
C31 C32 H32 119.8
C33 C32 H32 119.8
C32 C33 C28 120.8(5)
C32 C33 H33 119.6
C28 C33 H33 119.6
Cl2 C40 Cl1 114.4(5)
Cl2 C40 H40A 108.7
Cl1 C40 H40A 108.7
Cl2 C40 H40B 108.7
Cl1 C40 H40B 108.7
H40A C40 H40B 107.6

loop_
_geom_bond_atom_site_label_1
_geom_bond_atom_site_label_2
_geom_bond_distance
Cl1 C40 1.754(10)
Cl2 C40 1.730(9)
I1 W1 2.9009(4)
I2 W1 2.8623(4)
O1 C8 1.166(6)
P1 C10 1.816(5)
P1 C16 1.830(6)
P1 C9 1.831(5)
P1 W1 2.5929(13)
P2 C22 1.819(5)
P2 C28 1.825(5)
P2 C9 1.838(5)
P2 W1 2.5697(14)
W1 C8 1.937(5)
W1 C1 2.283(5)
W1 C2 2.331(6)
W1 C5 2.345(5)
W1 C4 2.395(5)
C1 C2 1.387(8)
C1 C6 1.521(8)
C1 H1 1.0000
C2 C3 1.540(8)
C2 H2 1.0000
C3 C4 1.546(8)
C3 C7 1.547(8)
C3 H3 1.0000
C4 C5 1.396(8)
C4 H4 1.0000
C5 C6 1.531(8)
C5 H5 1.0000
C6 C7 1.538(8)
C6 H6 1.0000
C7 H7A 0.9900
C7 H7B 0.9900
C9 H9A 0.9900
C9 H9B 0.9900
C10 C11 1.393(8)
C10 C15 1.400(7)
C11 C12 1.373(8)
C11 H11 0.9500
C12 C13 1.392(9)
C12 H12 0.9500
C13 C14 1.372(8)
C13 H13 0.9500
C14 C15 1.385(8)
C14 H14 0.9500
C15 H15 0.9500
C16 C17 1.392(7)
C16 C21 1.393(8)
C17 C18 1.374(7)
C17 H17 0.9500
C18 C19 1.394(8)
C18 H18 0.9500
C19 C20 1.383(8)
C19 H19 0.9500
C20 C21 1.375(8)
C20 H20 0.9500
C21 H21 0.9500
C22 C27 1.392(7)
C22 C23 1.396(7)
C23 C24 1.374(8)
C23 H23 0.9500
C24 C25 1.391(9)
C24 H24 0.9500
C25 C26 1.371(8)
C25 H25 0.9500
C26 C27 1.384(8)
C26 H26 0.9500
C27 H27 0.9500
C28 C29 1.390(7)
C28 C33 1.397(7)
C29 C30 1.407(7)
C29 H29 0.9500
C30 C31 1.370(8)
C30 H30 0.9500
C31 C32 1.379(9)
C31 H31 0.9500
C32 C33 1.386(8)
C32 H32 0.9500
C33 H33 0.9500
C40 H40A 0.9900
C40 H40B 0.9900

loop_
_geom_torsion_atom_site_label_1
_geom_torsion_atom_site_label_2
_geom_torsion_atom_site_label_3
_geom_torsion_atom_site_label_4
_geom_torsion
C22 P2 W1 C8 -143.0(3)
C28 P2 W1 C8 -9.1(2)
C9 P2 W1 C8 101.0(2)
C22 P2 W1 C1 -36.9(3)
C28 P2 W1 C1 97.1(2)
C9 P2 W1 C1 -152.9(2)
C22 P2 W1 C2 -72.3(3)
C28 P2 W1 C2 61.6(2)
C9 P2 W1 C2 171.7(2)
C22 P2 W1 C5 -22.1(3)
C28 P2 W1 C5 111.8(3)
C9 P2 W1 C5 -138.1(3)
C22 P2 W1 C4 -75.5(3)
C28 P2 W1 C4 58.4(3)
C9 P2 W1 C4 168.5(3)
C22 P2 W1 P1 134.4(2)
C28 P2 W1 P1 -91.7(2)
C9 P2 W1 P1 18.39(17)
C22 P2 W1 I2 121.7(2)
C28 P2 W1 I2 -104.4(2)
C9 P2 W1 I2 5.69(19)
C22 P2 W1 I1 44.7(2)
C28 P2 W1 I1 178.7(2)
C9 P2 W1 I1 -71.29(17)
C10 P1 W1 C8 -6.3(2)
C16 P1 W1 C8 126.7(3)
C9 P1 W1 C8 -117.6(2)
C10 P1 W1 C1 106.6(3)
C16 P1 W1 C1 -120.5(3)
C9 P1 W1 C1 -4.7(3)
C10 P1 W1 C2 52.7(3)
C16 P1 W1 C2 -174.4(3)
C9 P1 W1 C2 -58.6(3)
C10 P1 W1 C5 -122.2(3)
C16 P1 W1 C5 10.8(4)
C9 P1 W1 C5 126.6(3)
C10 P1 W1 C4 -53.0(3)
C16 P1 W1 C4 80.0(3)
C9 P1 W1 C4 -164.2(3)
C10 P1 W1 P2 92.8(2)
C16 P1 W1 P2 -134.2(2)
C9 P1 W1 P2 -18.44(17)
C10 P1 W1 I2 -95.60(19)
C16 P1 W1 I2 37.4(2)
C9 P1 W1 I2 153.16(17)
C10 P1 W1 I1 176.45(19)
C16 P1 W1 I1 -50.6(2)
C9 P1 W1 I1 65.21(17)
C8 W1 C1 C2 2.2(4)
C5 W1 C1 C2 100.3(4)
C4 W1 C1 C2 64.5(3)
P2 W1 C1 C2 -91.1(3)
P1 W1 C1 C2 -103.7(3)
I2 W1 C1 C2 109.5(3)
I1 W1 C1 C2 -175.6(3)
C8 W1 C1 C6 -102.3(4)
C2 W1 C1 C6 -104.5(5)
C5 W1 C1 C6 -4.2(3)
C4 W1 C1 C6 -40.1(3)
P2 W1 C1 C6 164.3(4)
P1 W1 C1 C6 151.8(3)
I2 W1 C1 C6 5.0(5)
I1 W1 C1 C6 79.9(3)
C6 C1 C2 C3 0.9(6)
W1 C1 C2 C3 -96.7(4)
C6 C1 C2 W1 97.6(4)
C8 W1 C2 C1 -177.7(4)
C5 W1 C2 C1 -64.3(3)
C4 W1 C2 C1 -99.8(4)
P2 W1 C2 C1 82.5(3)
P1 W1 C2 C1 118.3(3)
I2 W1 C2 C1 -110.9(3)
I1 W1 C2 C1 4.8(3)
C8 W1 C2 C3 -74.8(4)
C1 W1 C2 C3 103.0(5)
C5 W1 C2 C3 38.7(3)
C4 W1 C2 C3 3.1(3)
P2 W1 C2 C3 -174.5(3)
P1 W1 C2 C3 -138.8(3)
I2 W1 C2 C3 -7.9(4)
I1 W1 C2 C3 107.8(3)
C1 C2 C3 C4 68.6(5)
W1 C2 C3 C4 -4.3(4)
C1 C2 C3 C7 -34.5(6)
W1 C2 C3 C7 -107.3(4)
C2 C3 C4 C5 -68.4(5)
C7 C3 C4 C5 34.5(6)
C2 C3 C4 W1 4.1(4)
C7 C3 C4 W1 107.0(4)
C8 W1 C4 C5 -178.8(4)
C1 W1 C4 C5 64.7(3)
C2 W1 C4 C5 101.3(4)
P2 W1 C4 C5 105.0(3)
P1 W1 C4 C5 -128.7(3)
I2 W1 C4 C5 -86.3(3)
I1 W1 C4 C5 -4.9(4)
C8 W1 C4 C3 76.8(4)
C1 W1 C4 C3 -39.7(3)
C2 W1 C4 C3 -3.1(3)
C5 W1 C4 C3 -104.4(5)
P2 W1 C4 C3 0.6(5)
P1 W1 C4 C3 126.9(3)
I2 W1 C4 C3 169.3(3)
I1 W1 C4 C3 -109.3(3)
C3 C4 C5 C6 -1.3(6)
W1 C4 C5 C6 -94.8(4)
C3 C4 C5 W1 93.5(4)
C8 W1 C5 C4 1.2(4)
C1 W1 C5 C4 -100.1(4)
C2 W1 C5 C4 -63.6(3)
P2 W1 C5 C4 -116.7(3)
P1 W1 C5 C4 112.7(4)
I2 W1 C5 C4 86.2(3)
I1 W1 C5 C4 175.5(3)
C8 W1 C5 C6 105.4(4)
C1 W1 C5 C6 4.2(3)
C2 W1 C5 C6 40.6(3)
C4 W1 C5 C6 104.2(5)
P2 W1 C5 C6 -12.5(5)
P1 W1 C5 C6 -143.1(3)
I2 W1 C5 C6 -169.5(3)
I1 W1 C5 C6 -80.3(3)
C2 C1 C6 C5 -71.3(5)
W1 C1 C6 C5 5.7(4)
C2 C1 C6 C7 33.2(6)
W1 C1 C6 C7 110.3(4)
C4 C5 C6 C1 71.1(5)
W1 C5 C6 C1 -5.5(4)
C4 C5 C6 C7 -32.7(5)
W1 C5 C6 C7 -109.3(4)
C1 C6 C7 C3 -51.2(5)
C5 C6 C7 C3 50.9(5)
C2 C3 C7 C6 51.5(5)
C4 C3 C7 C6 -51.0(5)
C1 W1 C8 O1 9(23)
C2 W1 C8 O1 10(23)
C5 W1 C8 O1 -54(23)
C4 W1 C8 O1 -54(23)
P2 W1 C8 O1 89(23)
P1 W1 C8 O1 152(23)
I2 W1 C8 O1 -132(23)
I1 W1 C8 O1 173(100)
C10 P1 C9 P2 -91.7(3)
C16 P1 C9 P2 159.2(2)
W1 P1 C9 P2 23.5(2)
C22 P2 C9 P1 -151.5(2)
C28 P2 C9 P1 101.6(3)
W1 P2 C9 P1 -23.7(2)
C16 P1 C10 C11 -75.2(5)
C9 P1 C10 C11 174.5(4)
W1 P1 C10 C11 70.5(5)
C16 P1 C10 C15 106.1(5)
C9 P1 C10 C15 -4.1(5)
W1 P1 C10 C15 -108.2(4)
C15 C10 C11 C12 0.5(8)
P1 C10 C11 C12 -178.3(5)
C10 C11 C12 C13 1.6(9)
C11 C12 C13 C14 -1.6(10)
C12 C13 C14 C15 -0.6(9)
C13 C14 C15 C10 2.7(8)
C11 C10 C15 C14 -2.7(8)
P1 C10 C15 C14 176.0(4)
C10 P1 C16 C17 0.9(5)
C9 P1 C16 C17 112.9(5)
W1 P1 C16 C17 -134.9(4)
C10 P1 C16 C21 -175.6(5)
C9 P1 C16 C21 -63.6(5)
W1 P1 C16 C21 48.6(6)
C21 C16 C17 C18 1.0(9)
P1 C16 C17 C18 -175.7(5)
C16 C17 C18 C19 1.3(9)
C17 C18 C19 C20 -2.6(9)
C18 C19 C20 C21 1.7(9)
C19 C20 C21 C16 0.6(9)
C17 C16 C21 C20 -1.9(9)
P1 C16 C21 C20 174.8(5)
C28 P2 C22 C27 119.3(5)
C9 P2 C22 C27 11.4(6)
W1 P2 C22 C27 -99.2(5)
C28 P2 C22 C23 -60.4(5)
C9 P2 C22 C23 -168.3(4)
W1 P2 C22 C23 81.1(5)
C27 C22 C23 C24 1.8(8)
P2 C22 C23 C24 -178.5(4)
C22 C23 C24 C25 -2.3(9)
C23 C24 C25 C26 1.2(9)
C24 C25 C26 C27 0.4(9)
C25 C26 C27 C22 -0.9(10)
C23 C22 C27 C26 -0.2(9)
P2 C22 C27 C26 -179.9(5)
C22 P2 C28 C29 135.8(5)
C9 P2 C28 C29 -112.9(5)
W1 P2 C28 C29 -6.2(5)
C22 P2 C28 C33 -48.1(5)
C9 P2 C28 C33 63.3(5)
W1 P2 C28 C33 170.0(3)
C33 C28 C29 C30 -0.8(8)
P2 C28 C29 C30 175.4(4)
C28 C29 C30 C31 -0.3(8)
C29 C30 C31 C32 1.3(9)
C30 C31 C32 C33 -1.2(9)
C31 C32 C33 C28 0.1(9)
C29 C28 C33 C32 0.8(8)
P2 C28 C33 C32 -175.5(4)
